data_4506388
loop_
_publ_author_name
'Ke, Chun-Hung'
'Lin, Guan-Ru'
'Kuo, Bing-Chiuan'
'Lee, Hon Man'

_publ_section_title
;
 Coordination Polymers with Bulky Bis(imidazole) and Aromatic Carboxylate
 Ligands: Diversity in Metal-Containing Nodes and Three-Dimensional Net
 Topologies
;
_journal_issue 7
_journal_name_full 'Crystal Growth &amp; Design'
_journal_page_first 3758
_journal_paper_doi 10.1021/cg300559p
_journal_volume 12
_journal_year 2012
_chemical_formula_moiety 'C24 H15 Cd N2 O5'
_chemical_formula_sum 'C24 H15 Cd N2 O5'
_chemical_formula_weight 523.78
_space_group_IT_number 2
_symmetry_cell_setting triclinic
_symmetry_Int_Tables_number 2
_symmetry_space_group_name_Hall '-P 1'
_symmetry_space_group_name_H-M 'P -1'
_atom_sites_solution_hydrogens geom
_atom_sites_solution_primary direct
_atom_sites_solution_secondary difmap
_audit_creation_method SHELXL-97
_cell_angle_alpha 80.08(3)
_cell_angle_beta 75.94(3)
_cell_angle_gamma 86.75(3)
_cell_formula_units_Z 2
_cell_length_a 7.694(3)
_cell_length_b 12.172(5)
_cell_length_c 12.337(5)
_cell_measurement_reflns_used 1841
_cell_measurement_temperature 150(2)
_cell_measurement_theta_max 28.9
_cell_measurement_theta_min 2.2
_cell_volume 1103.9(8)
_computing_cell_refinement 'SAINT (Bruker, 2007)'
_computing_data_collection 'APEX2 (Bruker, 2007)'
_computing_data_reduction 'SAINT (Bruker, 2007)'
_computing_molecular_graphics 'SHELXTL (Sheldrick, 2008)'
_computing_publication_material 'DIAMOND (Brandenburg, 2006)'
_computing_structure_refinement 'SHELXTL (Sheldrick, 2008)'
_computing_structure_solution 'SHELXTL (Sheldrick, 2008)'
_diffrn_ambient_temperature 150(2)
_diffrn_measured_fraction_theta_full 0.988
_diffrn_measured_fraction_theta_max 0.988
_diffrn_measurement_device_type 'Bruker SMART APEXII'
_diffrn_measurement_method \w
_diffrn_radiation_monochromator graphite
_diffrn_radiation_probe x-ray
_diffrn_radiation_type MoK\a
_diffrn_radiation_wavelength 0.71073
_diffrn_reflns_av_R_equivalents 0.1036
_diffrn_reflns_av_sigmaI/netI 0.1256
_diffrn_reflns_limit_h_max 10
_diffrn_reflns_limit_h_min -10
_diffrn_reflns_limit_k_max 16
_diffrn_reflns_limit_k_min -16
_diffrn_reflns_limit_l_max 16
_diffrn_reflns_limit_l_min -16
_diffrn_reflns_number 21046
_diffrn_reflns_theta_full 28.82
_diffrn_reflns_theta_max 28.82
_diffrn_reflns_theta_min 1.70
_diffrn_source 'fine-focus sealed tube'
_diffrn_standards_decay_% 0
_diffrn_standards_interval_count 0
_diffrn_standards_interval_time 0
_diffrn_standards_number 0
_exptl_absorpt_coefficient_mu 1.027
_exptl_absorpt_correction_T_max 0.9043
_exptl_absorpt_correction_T_min 0.8210
_exptl_absorpt_correction_type multi-scan
_exptl_absorpt_process_details 'SADABS (Sheldrick, 2003)'
_exptl_crystal_density_diffrn 1.576
_exptl_crystal_density_method 'not measured'
_exptl_crystal_F_000 522
_exptl_crystal_size_max 0.20
_exptl_crystal_size_mid 0.15
_exptl_crystal_size_min 0.10
_refine_diff_density_max 0.647
_refine_diff_density_min -1.027
_refine_diff_density_rms 0.111
_refine_ls_extinction_method none
_refine_ls_goodness_of_fit_ref 0.979
_refine_ls_hydrogen_treatment constr
_refine_ls_matrix_type full
_refine_ls_number_parameters 289
_refine_ls_number_reflns 5712
_refine_ls_number_restraints 0
_refine_ls_restrained_S_all 0.979
_refine_ls_R_factor_all 0.0844
_refine_ls_R_factor_gt 0.0500
_refine_ls_shift/su_max 0.001
_refine_ls_shift/su_mean 0.000
_refine_ls_structure_factor_coef Fsqd
_refine_ls_weighting_details 'calc w=1/[\s^2^(Fo^2^)+(0.0000P)^2^+0.0000P] where P=(Fo^2^+2Fc^2^)/3'
_refine_ls_weighting_scheme calc
_refine_ls_wR_factor_gt 0.1132
_refine_ls_wR_factor_ref 0.1356
_reflns_number_gt 3917
_reflns_number_total 5712
_reflns_threshold_expression I>2\s
_cod_data_source_file cg300559p_si_002.cif
_cod_data_source_block chk00a
_cod_database_code 4506388

loop_
_symmetry_equiv_pos_as_xyz
'x, y, z'
'-x, -y, -z'

loop_
_atom_site_label
_atom_site_type_symbol
_atom_site_fract_x
_atom_site_fract_y
_atom_site_fract_z
_atom_site_U_iso_or_equiv
_atom_site_adp_type
_atom_site_occupancy
_atom_site_symmetry_multiplicity
_atom_site_calc_flag
_atom_site_refinement_flags
C1 C -0.1750(6) 0.0249(4) 0.7337(4) 0.0413(11) Uani 1 1 d .
H1 H -0.0717 0.0666 0.6936 0.050 Uiso 1 1 calc R
C2 C -0.4254(7) -0.0594(4) 0.7750(4) 0.0479(12) Uani 1 1 d .
H2 H -0.5329 -0.0885 0.7672 0.057 Uiso 1 1 calc R
C3 C -0.3722(7) -0.0703(5) 0.8721(4) 0.0552(14) Uani 1 1 d .
H3 H -0.4335 -0.1074 0.9444 0.066 Uiso 1 1 calc R
C4 C -0.1023(6) -0.0084(5) 0.9233(3) 0.0438(12) Uani 1 1 d .
C5 C 0.0131(6) -0.0962(4) 0.9481(3) 0.0444(11) Uani 1 1 d .
C6 C 0.0325(8) -0.1940(5) 0.8964(4) 0.0582(14) Uani 1 1 d .
H6 H -0.0358 -0.2005 0.8433 0.070 Uiso 1 1 calc R
C7 C 0.1466(9) -0.2772(6) 0.9220(5) 0.0680(16) Uani 1 1 d .
H7 H 0.1573 -0.3415 0.8867 0.082 Uiso 1 1 calc R
C8 C 0.2510(8) -0.2704(5) 1.0009(5) 0.0629(15) Uani 1 1 d .
H8 H 0.3317 -0.3294 1.0173 0.075 Uiso 1 1 calc R
C9 C 0.2355(7) -0.1798(5) 1.0528(4) 0.0523(13) Uani 1 1 d .
H9 H 0.3040 -0.1769 1.1066 0.063 Uiso 1 1 calc R
C10 C 0.1190(6) -0.0890(4) 1.0285(3) 0.0446(12) Uani 1 1 d .
C11 C -0.0244(7) 0.1993(4) 0.4110(4) 0.0451(11) Uani 1 1 d .
C12 C 0.1022(7) 0.2928(4) 0.3516(4) 0.0437(11) Uani 1 1 d .
C13 C 0.2791(8) 0.2847(4) 0.3567(5) 0.0553(14) Uani 1 1 d .
H13 H 0.3193 0.2218 0.4020 0.066 Uiso 1 1 calc R
C14 C 0.3991(8) 0.3664(5) 0.2971(5) 0.0601(15) Uani 1 1 d .
H14 H 0.5219 0.3591 0.2992 0.072 Uiso 1 1 calc R
C15 C 0.0434(8) 0.3858(4) 0.2889(5) 0.0590(15) Uani 1 1 d .
H15 H -0.0789 0.3926 0.2855 0.071 Uiso 1 1 calc R
C16 C 0.1612(9) 0.4687(5) 0.2311(5) 0.0653(17) Uani 1 1 d .
H16 H 0.1201 0.5333 0.1886 0.078 Uiso 1 1 calc R
C17 C 0.3387(8) 0.4581(4) 0.2348(4) 0.0522(13) Uani 1 1 d .
C18 C 0.5035(7) 0.6186(4) 0.2266(4) 0.0488(12) Uani 1 1 d .
C19 C 0.4200(8) 0.6301(4) 0.3368(4) 0.0561(14) Uani 1 1 d .
H19 H 0.3287 0.5800 0.3798 0.067 Uiso 1 1 calc R
C20 C 0.4698(7) 0.7142(4) 0.3837(4) 0.0527(13) Uani 1 1 d .
H20 H 0.4125 0.7216 0.4596 0.063 Uiso 1 1 calc R
C21 C 0.6010(6) 0.7880(4) 0.3229(4) 0.0448(11) Uani 1 1 d .
C22 C 0.6856(7) 0.7746(4) 0.2126(5) 0.0532(13) Uani 1 1 d .
H22 H 0.7778 0.8243 0.1701 0.064 Uiso 1 1 calc R
C23 C 0.6386(8) 0.6913(4) 0.1640(4) 0.0544(13) Uani 1 1 d .
H23 H 0.6975 0.6831 0.0886 0.065 Uiso 1 1 calc R
C24 C 0.6494(7) 0.8800(4) 0.3751(5) 0.0489(12) Uani 1 1 d .
Cd1 Cd -0.25963(4) 0.02891(3) 0.49609(2) 0.03659(12) Uani 1 1 d .
N1 N -0.3018(5) 0.0000(3) 0.6884(3) 0.0405(9) Uani 1 1 d .
N2 N -0.2116(5) -0.0172(4) 0.8459(3) 0.0455(10) Uani 1 1 d .
O1 O 0.0248(5) 0.1217(3) 0.4800(3) 0.0570(10) Uani 1 1 d .
O2 O -0.1741(5) 0.1997(3) 0.3890(3) 0.0572(10) Uani 1 1 d .
O3 O 0.5565(5) 0.8926(3) 0.4742(3) 0.0484(8) Uani 1 1 d .
O4 O 0.7763(5) 0.9422(3) 0.3245(3) 0.0579(9) Uani 1 1 d .
O5 O 0.4604(6) 0.5389(3) 0.1712(3) 0.0605(10) Uani 1 1 d .

loop_
_atom_site_aniso_label
_atom_site_aniso_U_11
_atom_site_aniso_U_22
_atom_site_aniso_U_33
_atom_site_aniso_U_23
_atom_site_aniso_U_13
_atom_site_aniso_U_12
C1 0.033(2) 0.061(3) 0.031(2) -0.002(2) -0.0110(18) -0.013(2)
C2 0.040(3) 0.065(3) 0.040(2) -0.001(2) -0.015(2) -0.019(2)
C3 0.045(3) 0.077(4) 0.041(3) 0.009(2) -0.014(2) -0.025(3)
C4 0.037(2) 0.072(3) 0.0229(19) 0.003(2) -0.0112(18) -0.016(2)
C5 0.044(3) 0.065(3) 0.026(2) -0.003(2) -0.0116(19) -0.015(2)
C6 0.055(3) 0.083(4) 0.042(3) -0.011(3) -0.020(2) -0.014(3)
C7 0.072(4) 0.075(4) 0.061(3) -0.013(3) -0.021(3) -0.008(3)
C8 0.062(4) 0.069(4) 0.057(3) 0.000(3) -0.019(3) -0.007(3)
C9 0.044(3) 0.073(4) 0.042(3) 0.007(2) -0.021(2) -0.012(3)
C10 0.042(3) 0.069(3) 0.025(2) 0.001(2) -0.0134(19) -0.017(2)
C11 0.054(3) 0.043(3) 0.038(2) -0.006(2) -0.005(2) -0.021(2)
C12 0.055(3) 0.037(2) 0.039(2) -0.0046(19) -0.010(2) -0.015(2)
C13 0.059(3) 0.038(3) 0.063(3) 0.006(2) -0.010(3) -0.010(2)
C14 0.062(4) 0.058(3) 0.061(3) 0.004(3) -0.020(3) -0.024(3)
C15 0.066(4) 0.052(3) 0.063(3) 0.009(3) -0.030(3) -0.023(3)
C16 0.081(4) 0.052(3) 0.064(3) 0.018(3) -0.033(3) -0.024(3)
C17 0.074(4) 0.041(3) 0.045(3) -0.002(2) -0.015(3) -0.031(3)
C18 0.065(3) 0.038(3) 0.045(3) -0.003(2) -0.016(2) -0.017(2)
C19 0.062(3) 0.046(3) 0.054(3) -0.008(2) 0.004(3) -0.029(3)
C20 0.054(3) 0.056(3) 0.047(3) -0.013(2) 0.000(2) -0.024(2)
C21 0.041(3) 0.042(3) 0.053(3) -0.009(2) -0.009(2) -0.016(2)
C22 0.052(3) 0.048(3) 0.059(3) -0.006(2) -0.009(3) -0.023(2)
C23 0.066(4) 0.051(3) 0.043(3) -0.006(2) -0.003(2) -0.025(3)
C24 0.042(3) 0.044(3) 0.065(3) -0.005(2) -0.023(3) -0.005(2)
Cd1 0.03704(19) 0.0434(2) 0.03237(17) 0.00025(12) -0.01542(13) -0.01412(13)
N1 0.039(2) 0.055(2) 0.0316(18) -0.0028(16) -0.0157(16) -0.0101(18)
N2 0.041(2) 0.071(3) 0.0276(17) 0.0007(17) -0.0147(16) -0.0161(19)
O1 0.064(2) 0.0390(19) 0.060(2) 0.0029(17) -0.0027(19) -0.0151(17)
O2 0.058(2) 0.064(2) 0.050(2) 0.0028(17) -0.0159(18) -0.0304(19)
O3 0.0435(19) 0.048(2) 0.063(2) -0.0181(16) -0.0237(18) -0.0040(15)
O4 0.047(2) 0.053(2) 0.080(3) -0.0121(19) -0.0207(19) -0.0190(17)
O5 0.088(3) 0.051(2) 0.0400(18) -0.0042(15) -0.0051(18) -0.040(2)

loop_
_atom_type_symbol
_atom_type_description
_atom_type_scat_dispersion_real
_atom_type_scat_dispersion_imag
_atom_type_scat_source
C C 0.0033 0.0016 'International Tables Vol C Tables 4.2.6.8 and 6.1.1.4'
H H 0.0000 0.0000 'International Tables Vol C Tables 4.2.6.8 and 6.1.1.4'
Cd Cd -0.8075 1.2024 'International Tables Vol C Tables 4.2.6.8 and 6.1.1.4'
N N 0.0061 0.0033 'International Tables Vol C Tables 4.2.6.8 and 6.1.1.4'
O O 0.0106 0.0060 'International Tables Vol C Tables 4.2.6.8 and 6.1.1.4'

loop_
_geom_angle_atom_site_label_1
_geom_angle_atom_site_label_2
_geom_angle_atom_site_label_3
_geom_angle
_geom_angle_site_symmetry_1
_geom_angle_site_symmetry_3
N1 C1 N2 110.6(4) . .
N1 C1 H1 124.7 . .
N2 C1 H1 124.7 . .
C3 C2 N1 110.1(4) . .
C3 C2 H2 124.9 . .
N1 C2 H2 124.9 . .
C2 C3 N2 106.0(4) . .
C2 C3 H3 127.0 . .
N2 C3 H3 127.0 . .
C5 C4 C10 123.0(4) . 2_557
C5 C4 N2 119.2(5) . .
C10 C4 N2 117.8(4) 2_557 .
C4 C5 C6 122.6(5) . .
C4 C5 C10 119.3(5) . .
C6 C5 C10 118.1(5) . .
C7 C6 C5 120.9(5) . .
C7 C6 H6 119.5 . .
C5 C6 H6 119.5 . .
C6 C7 C8 121.1(6) . .
C6 C7 H7 119.4 . .
C8 C7 H7 119.4 . .
C9 C8 C7 119.9(6) . .
C9 C8 H8 120.0 . .
C7 C8 H8 120.0 . .
C8 C9 C10 121.5(5) . .
C8 C9 H9 119.2 . .
C10 C9 H9 119.2 . .
C4 C10 C9 123.9(4) 2_557 .
C4 C10 C5 117.7(5) 2_557 .
C9 C10 C5 118.4(5) . .
O2 C11 O1 121.7(4) . .
O2 C11 C12 118.8(4) . .
O1 C11 C12 119.5(5) . .
O2 C11 Cd1 57.0(2) . .
O1 C11 Cd1 64.8(3) . .
C12 C11 Cd1 173.8(3) . .
C13 C12 C15 119.3(5) . .
C13 C12 C11 120.3(4) . .
C15 C12 C11 120.4(5) . .
C12 C13 C14 121.0(5) . .
C12 C13 H13 119.5 . .
C14 C13 H13 119.5 . .
C17 C14 C13 119.0(5) . .
C17 C14 H14 120.5 . .
C13 C14 H14 120.5 . .
C16 C15 C12 120.1(5) . .
C16 C15 H15 119.9 . .
C12 C15 H15 119.9 . .
C17 C16 C15 119.9(5) . .
C17 C16 H16 120.0 . .
C15 C16 H16 120.0 . .
C14 C17 C16 120.6(5) . .
C14 C17 O5 119.2(5) . .
C16 C17 O5 120.1(5) . .
O5 C18 C19 124.1(5) . .
O5 C18 C23 115.8(4) . .
C19 C18 C23 120.1(5) . .
C20 C19 C18 119.7(5) . .
C20 C19 H19 120.2 . .
C18 C19 H19 120.2 . .
C19 C20 C21 121.2(5) . .
C19 C20 H20 119.4 . .
C21 C20 H20 119.4 . .
C20 C21 C22 118.5(5) . .
C20 C21 C24 120.0(5) . .
C22 C21 C24 121.4(4) . .
C23 C22 C21 121.3(5) . .
C23 C22 H22 119.3 . .
C21 C22 H22 119.3 . .
C22 C23 C18 119.1(5) . .
C22 C23 H23 120.4 . .
C18 C23 H23 120.4 . .
O4 C24 O3 121.1(5) . .
O4 C24 C21 120.8(5) . .
O3 C24 C21 118.1(4) . .
O4 C24 Cd1 63.9(3) . 1_665
O3 C24 Cd1 57.5(3) . 1_665
C21 C24 Cd1 172.5(3) . 1_665
N1 Cd1 O2 121.19(14) . .
N1 Cd1 O3 100.78(13) . 1_445
O2 Cd1 O3 131.63(13) . 1_445
N1 Cd1 O3 86.59(13) . 2_566
O2 Cd1 O3 85.09(13) . 2_566
O3 Cd1 O3 73.77(13) 1_445 2_566
N1 Cd1 O1 88.89(13) . .
O2 Cd1 O1 54.62(13) . .
O3 Cd1 O1 156.65(13) 1_445 .
O3 Cd1 O1 128.46(12) 2_566 .
N1 Cd1 O4 146.39(13) . 1_445
O2 Cd1 O4 91.67(13) . 1_445
O3 Cd1 O4 54.46(12) 1_445 1_445
O3 Cd1 O4 104.47(12) 2_566 1_445
O1 Cd1 O4 107.08(12) . 1_445
N1 Cd1 O1 79.98(13) . 2_556
O2 Cd1 O1 119.61(13) . 2_556
O3 Cd1 O1 88.41(12) 1_445 2_556
O3 Cd1 O1 155.30(12) 2_566 2_556
O1 Cd1 O1 72.26(13) . 2_556
O4 Cd1 O1 77.28(13) 1_445 2_556
N1 Cd1 C11 107.24(14) . .
O2 Cd1 C11 27.03(14) . .
O3 Cd1 C11 151.98(14) 1_445 .
O3 Cd1 C11 107.89(14) 2_566 .
O1 Cd1 C11 27.63(13) . .
O4 Cd1 C11 99.46(13) 1_445 .
O1 Cd1 C11 95.91(15) 2_556 .
N1 Cd1 C24 124.55(15) . 1_445
O2 Cd1 C24 113.67(14) . 1_445
O3 Cd1 C24 27.75(14) 1_445 1_445
O3 Cd1 C24 90.67(14) 2_566 1_445
O1 Cd1 C24 131.89(15) . 1_445
O4 Cd1 C24 26.80(13) 1_445 1_445
O1 Cd1 C24 80.27(14) 2_556 1_445
C11 Cd1 C24 125.98(15) . 1_445
C1 N1 C2 106.0(4) . .
C1 N1 Cd1 119.9(3) . .
C2 N1 Cd1 133.0(3) . .
C1 N2 C3 107.3(4) . .
C1 N2 C4 126.6(4) . .
C3 N2 C4 126.1(4) . .
C11 O1 Cd1 87.6(3) . .
C11 O1 Cd1 144.7(3) . 2_556
Cd1 O1 Cd1 107.74(13) . 2_556
C11 O2 Cd1 96.0(3) . .
C24 O3 Cd1 94.7(3) . 1_665
C24 O3 Cd1 122.1(3) . 2_566
Cd1 O3 Cd1 106.22(13) 1_665 2_566
C24 O4 Cd1 89.3(3) . 1_665
C18 O5 C17 117.1(4) . .

loop_
_geom_bond_atom_site_label_1
_geom_bond_atom_site_label_2
_geom_bond_distance
_geom_bond_site_symmetry_2
C1 N1 1.309(6) .
C1 N2 1.356(5) .
C1 H1 0.9500 .
C2 C3 1.341(6) .
C2 N1 1.374(6) .
C2 H2 0.9500 .
C3 N2 1.369(6) .
C3 H3 0.9500 .
C4 C5 1.391(7) .
C4 C10 1.401(7) 2_557
C4 N2 1.438(6) .
C5 C6 1.429(8) .
C5 C10 1.444(6) .
C6 C7 1.349(8) .
C6 H6 0.9500 .
C7 C8 1.420(8) .
C7 H7 0.9500 .
C8 C9 1.352(8) .
C8 H8 0.9500 .
C9 C10 1.421(7) .
C9 H9 0.9500 .
C10 C4 1.401(7) 2_557
C11 O2 1.246(6) .
C11 O1 1.266(6) .
C11 C12 1.507(6) .
C11 Cd1 2.727(5) .
C12 C13 1.375(7) .
C12 C15 1.376(7) .
C13 C14 1.381(7) .
C13 H13 0.9500 .
C14 C17 1.368(7) .
C14 H14 0.9500 .
C15 C16 1.375(7) .
C15 H15 0.9500 .
C16 C17 1.375(8) .
C16 H16 0.9500 .
C17 O5 1.393(6) .
C18 O5 1.376(6) .
C18 C19 1.382(7) .
C18 C23 1.392(7) .
C19 C20 1.374(7) .
C19 H19 0.9500 .
C20 C21 1.375(6) .
C20 H20 0.9500 .
C21 C22 1.391(7) .
C21 C24 1.490(7) .
C22 C23 1.370(7) .
C22 H22 0.9500 .
C23 H23 0.9500 .
C24 O4 1.242(6) .
C24 O3 1.287(6) .
C24 Cd1 2.754(6) 1_665
Cd1 N1 2.282(4) .
Cd1 O2 2.299(4) .
Cd1 O3 2.331(3) 1_445
Cd1 O3 2.394(3) 2_566
Cd1 O1 2.469(4) .
Cd1 O4 2.474(4) 1_445
Cd1 O1 2.531(4) 2_556
Cd1 C24 2.754(6) 1_445
O1 Cd1 2.531(4) 2_556
O3 Cd1 2.331(3) 1_665
O3 Cd1 2.394(3) 2_566
O4 Cd1 2.474(4) 1_665

loop_
_geom_torsion_atom_site_label_1
_geom_torsion_atom_site_label_2
_geom_torsion_atom_site_label_3
_geom_torsion_atom_site_label_4
_geom_torsion
_geom_torsion_site_symmetry_1
_geom_torsion_site_symmetry_4
N1 C2 C3 N2 -0.3(7) . .
C10 C4 C5 C6 -178.4(4) 2_557 .
N2 C4 C5 C6 2.3(7) . .
C10 C4 C5 C10 1.2(7) 2_557 .
N2 C4 C5 C10 -178.1(4) . .
C4 C5 C6 C7 179.6(5) . .
C10 C5 C6 C7 0.0(8) . .
C5 C6 C7 C8 0.0(9) . .
C6 C7 C8 C9 0.7(9) . .
C7 C8 C9 C10 -1.4(8) . .
C8 C9 C10 C4 -177.7(5) . 2_557
C8 C9 C10 C5 1.3(7) . .
C4 C5 C10 C4 -1.2(7) . 2_557
C6 C5 C10 C4 178.5(4) . 2_557
C4 C5 C10 C9 179.8(4) . .
C6 C5 C10 C9 -0.6(6) . .
O2 C11 C12 C13 -167.5(5) . .
O1 C11 C12 C13 11.2(7) . .
O2 C11 C12 C15 10.6(8) . .
O1 C11 C12 C15 -170.7(5) . .
C15 C12 C13 C14 -2.1(9) . .
C11 C12 C13 C14 176.0(5) . .
C12 C13 C14 C17 1.9(9) . .
C13 C12 C15 C16 0.8(9) . .
C11 C12 C15 C16 -177.3(5) . .
C12 C15 C16 C17 0.8(9) . .
C13 C14 C17 C16 -0.3(9) . .
C13 C14 C17 O5 -177.7(5) . .
C15 C16 C17 C14 -1.1(9) . .
C15 C16 C17 O5 176.3(5) . .
O5 C18 C19 C20 -178.4(5) . .
C23 C18 C19 C20 0.7(9) . .
C18 C19 C20 C21 0.3(9) . .
C19 C20 C21 C22 -1.2(8) . .
C19 C20 C21 C24 178.6(5) . .
C20 C21 C22 C23 1.0(8) . .
C24 C21 C22 C23 -178.8(5) . .
C21 C22 C23 C18 -0.1(8) . .
O5 C18 C23 C22 178.3(5) . .
C19 C18 C23 C22 -0.8(8) . .
C20 C21 C24 O4 174.6(5) . .
C22 C21 C24 O4 -5.6(7) . .
C20 C21 C24 O3 -5.0(7) . .
C22 C21 C24 O3 174.8(5) . .
O2 C11 Cd1 N1 -125.8(3) . .
O1 C11 Cd1 N1 50.5(3) . .
O1 C11 Cd1 O2 176.3(5) . .
O2 C11 Cd1 O3 55.1(5) . 1_445
O1 C11 Cd1 O3 -128.6(3) . 1_445
O2 C11 Cd1 O3 -33.8(3) . 2_566
O1 C11 Cd1 O3 142.4(3) . 2_566
O2 C11 Cd1 O1 -176.3(5) . .
O2 C11 Cd1 O4 74.8(3) . 1_445
O1 C11 Cd1 O4 -108.9(3) . 1_445
O2 C11 Cd1 O1 152.9(3) . 2_556
O1 C11 Cd1 O1 -30.8(3) . 2_556
O2 C11 Cd1 C24 70.6(4) . 1_445
O1 C11 Cd1 C24 -113.1(3) . 1_445
N2 C1 N1 C2 0.6(6) . .
N2 C1 N1 Cd1 -168.6(3) . .
C3 C2 N1 C1 -0.2(6) . .
C3 C2 N1 Cd1 166.9(4) . .
O2 Cd1 N1 C1 -53.1(4) . .
O3 Cd1 N1 C1 152.0(4) 1_445 .
O3 Cd1 N1 C1 -135.2(4) 2_566 .
O1 Cd1 N1 C1 -6.6(4) . .
O4 Cd1 N1 C1 113.5(4) 1_445 .
O1 Cd1 N1 C1 65.6(4) 2_556 .
C11 Cd1 N1 C1 -27.6(4) . .
C24 Cd1 N1 C1 136.3(4) 1_445 .
O2 Cd1 N1 C2 141.3(4) . .
O3 Cd1 N1 C2 -13.7(5) 1_445 .
O3 Cd1 N1 C2 59.1(4) 2_566 .
O1 Cd1 N1 C2 -172.3(4) . .
O4 Cd1 N1 C2 -52.2(5) 1_445 .
O1 Cd1 N1 C2 -100.1(5) 2_556 .
C11 Cd1 N1 C2 166.8(4) . .
C24 Cd1 N1 C2 -29.4(5) 1_445 .
N1 C1 N2 C3 -0.8(6) . .
N1 C1 N2 C4 179.0(5) . .
C2 C3 N2 C1 0.6(6) . .
C2 C3 N2 C4 -179.2(5) . .
C5 C4 N2 C1 -96.9(6) . .
C10 C4 N2 C1 83.8(6) 2_557 .
C5 C4 N2 C3 82.9(7) . .
C10 C4 N2 C3 -96.5(6) 2_557 .
O2 C11 O1 Cd1 3.7(5) . .
C12 C11 O1 Cd1 -174.9(4) . .
O2 C11 O1 Cd1 121.6(6) . 2_556
C12 C11 O1 Cd1 -57.0(8) . 2_556
Cd1 C11 O1 Cd1 118.0(5) . 2_556
N1 Cd1 O1 C11 -132.5(3) . .
O2 Cd1 O1 C11 -2.1(3) . .
O3 Cd1 O1 C11 112.2(4) 1_445 .
O3 Cd1 O1 C11 -47.8(3) 2_566 .
O4 Cd1 O1 C11 77.5(3) 1_445 .
O1 Cd1 O1 C11 147.6(4) 2_556 .
C24 Cd1 O1 C11 89.3(3) 1_445 .
N1 Cd1 O1 Cd1 79.83(16) . 2_556
O2 Cd1 O1 Cd1 -149.7(2) . 2_556
O3 Cd1 O1 Cd1 -35.5(4) 1_445 2_556
O3 Cd1 O1 Cd1 164.58(12) 2_566 2_556
O4 Cd1 O1 Cd1 -70.11(16) 1_445 2_556
O1 Cd1 O1 Cd1 0.0 2_556 2_556
C11 Cd1 O1 Cd1 -147.6(4) . 2_556
C24 Cd1 O1 Cd1 -58.3(2) 1_445 2_556
O1 C11 O2 Cd1 -4.0(5) . .
C12 C11 O2 Cd1 174.7(4) . .
N1 Cd1 O2 C11 64.9(4) . .
O3 Cd1 O2 C11 -149.0(3) 1_445 .
O3 Cd1 O2 C11 147.9(3) 2_566 .
O1 Cd1 O2 C11 2.1(3) . .
O4 Cd1 O2 C11 -107.7(3) 1_445 .
O1 Cd1 O2 C11 -31.4(4) 2_556 .
C24 Cd1 O2 C11 -123.5(3) 1_445 .
O4 C24 O3 Cd1 -6.7(5) . 1_665
C21 C24 O3 Cd1 172.9(4) . 1_665
O4 C24 O3 Cd1 105.8(5) . 2_566
C21 C24 O3 Cd1 -74.6(5) . 2_566
Cd1 C24 O3 Cd1 112.5(3) 1_665 2_566
O3 C24 O4 Cd1 6.3(5) . 1_665
C21 C24 O4 Cd1 -173.3(4) . 1_665
C19 C18 O5 C17 -7.2(8) . .
C23 C18 O5 C17 173.7(5) . .
C14 C17 O5 C18 -83.8(6) . .
C16 C17 O5 C18 98.7(6) . .
